data_1556931
loop_
_publ_author_name
'George, Josemon'
'Ward, Jas S.'
'Sherburn, Michael S.'

_publ_section_title
;
 A general synthesis of dendralenes
;
_journal_issue 43
_journal_name_full 'Chemical Science'
_journal_page_first 9969
_journal_paper_doi 10.1039/C9SC03976G
_journal_volume 10
_journal_year 2019
_chemical_absolute_configuration ad
_chemical_formula_moiety 'C25 H24 N2 O4'
_chemical_formula_sum 'C25 H24 N2 O4'
_chemical_formula_weight 416.46
_space_group_crystal_system tetragonal
_space_group_IT_number 82
_space_group_name_Hall 'I -4'
_space_group_name_H-M_alt 'I -4'
_atom_sites_solution_hydrogens geom
_atom_sites_solution_primary dual
_audit_block_doi 10.5517/ccdc.csd.cc22jzf1
_audit_creation_date 2019-05-22
_audit_creation_method
;
Olex2 1.2
(compiled 2018.05.29 svn.r3508 for OlexSys, GUI svn.r5506)
;
_audit_update_record
;
2019-06-14 deposited with the CCDC.	2019-09-19 downloaded from the CCDC.
;
_cell_angle_alpha 90
_cell_angle_beta 90
_cell_angle_gamma 90
_cell_formula_units_Z 8
_cell_length_a 18.1165(5)
_cell_length_b 18.1165(5)
_cell_length_c 12.8619(11)
_cell_measurement_reflns_used 2954
_cell_measurement_temperature 150.00(10)
_cell_measurement_theta_max 73.3340
_cell_measurement_theta_min 4.2010
_cell_volume 4221.4(4)
_computing_cell_refinement 'CrysAlisPro 1.171.40.36a (Rigaku OD, 2018)'
_computing_data_collection 'CrysAlisPro 1.171.40.36a (Rigaku OD, 2018)'
_computing_data_reduction 'CrysAlisPro 1.171.40.36a (Rigaku OD, 2018)'
_computing_molecular_graphics 'Olex2 (Dolomanov et al., 2009)'
_computing_publication_material 'Olex2 (Dolomanov et al., 2009)'
_computing_structure_refinement 'ShelXL (Sheldrick, 2015)'
_computing_structure_solution 'ShelXT (Sheldrick, 2015)'
_diffrn_ambient_environment N~2~
_diffrn_ambient_temperature 150.00(10)
_diffrn_detector 'CCD plate'
_diffrn_detector_area_resol_mean 8.1297
_diffrn_detector_type EosS2
_diffrn_measured_fraction_theta_full 0.996
_diffrn_measured_fraction_theta_max 0.996
_diffrn_measurement_details
;
List of Runs (angles in degrees, time in seconds):

  # Type    Start    End  Width  t~exp~   \w     \q     \k     \f   Frames
#--------------------------------------------------------------------------
  1  \w   -103.00 -72.00   1.00    3.00    --  -36.95 -57.00 150.00   31
  2  \w    -45.00 -20.00   1.00    3.00    --  -36.95 -46.00 -84.64   25
  3  \w     81.00 107.00   1.00    3.00    --   36.95  19.00-120.00   26
  4  \w     31.00  65.00   1.00    3.00    --   36.95  57.00  30.00   34
  5  \w      4.00  29.00   1.00    3.00    --   36.95  88.00  41.48   25
  6  \w      2.00  55.00   1.00    3.00    --   36.95 -38.00-150.00   53
  7  \w     32.00  57.00   1.00    3.00    --   36.95  19.00-120.00   25
  8  \w     14.00 103.00   1.00    3.00    --   36.95  19.00  60.00   89
  9  \w     26.00  51.00   1.00    3.00    --   36.95  38.00   0.00   25
 10  \w      6.00  53.00   1.00    3.00    --   36.95 -99.00 150.00   47
 11  \w     33.00  83.00   1.00    3.00    --   36.95-125.00 -60.00   50
 12  \w      5.00  30.00   1.00    3.00    --   36.95  89.00-101.73   25
 13  \w     83.00 110.00   1.00   12.00    --  111.00 -25.00-150.00   27
 14  \w    138.00 165.00   1.00   12.00    --  111.00  50.00 -60.00   27
 15  \w     95.00 120.00   1.00   12.00    --  111.00  50.00 -60.00   25
 16  \w    129.00 156.00   1.00   12.00    --  111.00  64.00 -60.00   27
 17  \w     43.00  72.00   1.00   12.00    --  111.00 -92.00 150.00   29
 18  \w     73.00 109.00   1.00   12.00    --  111.00-111.00   0.00   36
 19  \w     92.00 119.00   1.00   12.00    --  111.00  38.00  30.00   27
 20  \w     90.00 117.00   1.00   12.00    --  111.00  25.00   0.00   27
 21  \w    145.00 177.00   1.00   12.00    --  111.00  25.00   0.00   32
 22  \w     45.00  77.00   1.00   12.00    --  111.00 -25.00-150.00   32
 23  \w     94.00 120.00   1.00   12.00    --  111.00  50.00 -30.00   26
 24  \w     91.00 117.00   1.00   12.00    --  111.00  64.00 -30.00   26
 25  \w    101.00 177.00   1.00   12.00    --  111.00  38.00 150.00   76
 26  \w     88.00 120.00   1.00   12.00    --  111.00  25.00 -60.00   32
 27  \w     92.00 118.00   1.00   12.00    --  111.00  38.00 -30.00   26
 28  \w    141.00 168.00   1.00   12.00    --  111.00  64.00   0.00   27
 29  \w     91.00 117.00   1.00   12.00    --  111.00  64.00 -60.00   26
 30  \w     86.00 113.00   1.00   12.00    --  111.00 -77.00-120.00   27
 31  \w     42.00  67.00   1.00   12.00    --  111.00-111.00  60.00   25
 32  \w     45.00  85.00   1.00   12.00    --  111.00 -77.00-120.00   40
 33  \w     46.00 102.00   1.00   12.00    --  111.00 -25.00-120.00   56
 34  \w     88.00 115.00   1.00   12.00    --  111.00  25.00 -30.00   27
 35  \w     94.00 121.00   1.00   12.00    --  111.00  64.00   0.00   27
 36  \w     92.00 119.00   1.00   12.00    --  111.00  38.00 -60.00   27
 37  \w     95.00 120.00   1.00   12.00    --  111.00  50.00 -90.00   25
 38  \w     95.00 122.00   1.00   12.00    --  111.00  50.00  30.00   27
 39  \w    108.00 133.00   1.00   12.00    --  111.00 178.00 -60.00   25
 40  \w     91.00 118.00   1.00   12.00    --  111.00  64.00 -90.00   27
 41  \w    100.00 127.00   1.00   12.00    --  111.00  64.00  30.00   27
 42  \w     66.00  91.00   1.00   12.00    --  111.00 178.00 -60.00   25
 43  \w     94.00 119.00   1.00   12.00    --  111.00  38.00   0.00   25
;
_diffrn_measurement_device 'four-circle diffractometer'
_diffrn_measurement_device_type 'SuperNova, Dual, Cu at home/near, EosS2'
_diffrn_measurement_method '\w scans'
_diffrn_orient_matrix_type 'CrysAlisPro convention (1999,Acta A55,543-557)'
_diffrn_orient_matrix_UB_11 0.0088338000
_diffrn_orient_matrix_UB_12 0.0844777000
_diffrn_orient_matrix_UB_13 -0.0046358000
_diffrn_orient_matrix_UB_21 0.0845877000
_diffrn_orient_matrix_UB_22 -0.0087829000
_diffrn_orient_matrix_UB_23 0.0021793000
_diffrn_orient_matrix_UB_31 0.0011925000
_diffrn_orient_matrix_UB_32 -0.0033809000
_diffrn_orient_matrix_UB_33 -0.1196834000
_diffrn_radiation_monochromator mirror
_diffrn_radiation_probe x-ray
_diffrn_radiation_type CuK\a
_diffrn_radiation_wavelength 1.54184
_diffrn_reflns_av_R_equivalents 0.0488
_diffrn_reflns_av_unetI/netI 0.0580
_diffrn_reflns_Laue_measured_fraction_full 0.996
_diffrn_reflns_Laue_measured_fraction_max 0.996
_diffrn_reflns_limit_h_max 21
_diffrn_reflns_limit_h_min -21
_diffrn_reflns_limit_k_max 21
_diffrn_reflns_limit_k_min -21
_diffrn_reflns_limit_l_max 11
_diffrn_reflns_limit_l_min -15
_diffrn_reflns_number 12779
_diffrn_reflns_point_group_measured_fraction_full 0.966
_diffrn_reflns_point_group_measured_fraction_max 0.966
_diffrn_reflns_theta_full 66.589
_diffrn_reflns_theta_max 66.589
_diffrn_reflns_theta_min 6.457
_diffrn_source 'micro-focus sealed X-ray tube'
_diffrn_source_type 'SuperNova (Cu) X-ray Source'
_exptl_absorpt_coefficient_mu 0.725
_exptl_absorpt_correction_T_max 1.00000
_exptl_absorpt_correction_T_min 0.83634
_exptl_absorpt_correction_type multi-scan
_exptl_absorpt_process_details
;
CrysAlisPro 1.171.40.36a (Rigaku Oxford Diffraction, 2018)
Empirical absorption correction using spherical harmonics,
 implemented in SCALE3 ABSPACK scaling algorithm.
;
_exptl_crystal_colour colourless
_exptl_crystal_colour_primary colourless
_exptl_crystal_density_diffrn 1.311
_exptl_crystal_description needle
_exptl_crystal_F_000 1760
_exptl_crystal_size_max 0.29
_exptl_crystal_size_mid 0.037
_exptl_crystal_size_min 0.033
_refine_diff_density_max 0.134
_refine_diff_density_min -0.179
_refine_diff_density_rms 0.037
_refine_ls_abs_structure_details
;
 Flack x determined using 1176 quotients [(I+)-(I-)]/[(I+)+(I-)]
 (Parsons, Flack and Wagner, Acta Cryst. B69 (2013) 249-259).
;
_refine_ls_abs_structure_Flack 0.19(18)
_refine_ls_extinction_method none
_refine_ls_goodness_of_fit_ref 1.014
_refine_ls_hydrogen_treatment constr
_refine_ls_matrix_type full
_refine_ls_number_parameters 283
_refine_ls_number_reflns 3605
_refine_ls_number_restraints 0
_refine_ls_restrained_S_all 1.014
_refine_ls_R_factor_all 0.0516
_refine_ls_R_factor_gt 0.0405
_refine_ls_shift/su_max 0.000
_refine_ls_shift/su_mean 0.000
_refine_ls_structure_factor_coef Fsqd
_refine_ls_weighting_details 'w=1/[\s^2^(Fo^2^)+(0.0366P)^2^] where P=(Fo^2^+2Fc^2^)/3'
_refine_ls_weighting_scheme calc
_refine_ls_wR_factor_gt 0.0816
_refine_ls_wR_factor_ref 0.0871
_reflns_Friedel_coverage 0.845
_reflns_Friedel_fraction_full 0.932
_reflns_Friedel_fraction_max 0.932
_reflns_number_gt 3074
_reflns_number_total 3605
_reflns_threshold_expression 'I > 2\s(I)'
_cod_data_source_file c9sc03976g3.cif
_cod_data_source_block jg-g135-c1-f4-polarminorproductscaled
_cod_database_code 1556931
_shelx_shelxl_version_number 2016/6
_chemical_oxdiff_formula C25H24N2O4
_shelx_space_group_comment
;
The symmetry employed for this shelxl refinement is uniquely defined
by the following loop, which should always be used as a source of
symmetry information in preference to the above space-group names.
They are only intended as comments.
;
_shelx_estimated_absorpt_t_max 0.976
_shelx_estimated_absorpt_t_min 0.817
_reflns_odcompleteness_completeness 98.36
_reflns_odcompleteness_iscentric 1
_reflns_odcompleteness_theta 74.33
_olex2_refinement_description
;
1. Fixed Uiso
 At 1.2 times of:
  All C(H) groups, All C(H,H) groups
 At 1.5 times of:
  All C(H,H,H) groups
2.a Ternary CH refined with riding coordinates:
 C3(H3), C5(H5), C6(H6), C10(H10), C15(H15), C24(H24)
2.b Secondary CH2 refined with riding coordinates:
 C4(H4A,H4B), C11(H11A,H11B)
2.c Aromatic/amide H refined with riding coordinates:
 C19(H19), C20(H20), C21(H21), C22(H22), C23(H23)
2.d Idealised Me refined as rotating group:
 C1(H1A,H1B,H1C), C8(H8A,H8B,H8C), C13(H13A,H13B,H13C)
;
_ins_header
;
TITL JG-G135-C1-F4-Polar minor productscaled in I4(1) 
REM I4(1) (#80 in standard setting)
CELL 1.54184  18.116510  18.116510  12.861925  90.0000  90.0000  90.0000
ZERR    8.00   0.000497   0.000497   0.001136   0.0000   0.0000   0.0000
LATT -2
SYMM -x+1/2,-y+1/2, z+1/2 
SYMM -y, x+1/2, z+1/4 
SYMM  y+1/2,-x, z+3/4 
SFAC C H N O
UNIT 200.00 192.00 16.00 32.00
TREF
HKLF 4
END
;
_olex2_date_sample_data_collection 2019-05-20
_olex2_date_sample_submission 2019-05-16
_olex2_exptl_crystal_mounting_method 'The crystal was mounted on a MITIGEN holder with oil'
_olex2_submission_special_instructions 'No special instructions were received'
_oxdiff_exptl_absorpt_empirical_details
;
Empirical correction (ABSPACK) includes:
- Absorption correction using spherical harmonics
- Frame scaling
;
_oxdiff_exptl_absorpt_empirical_full_max 1.386
_oxdiff_exptl_absorpt_empirical_full_min 0.764

loop_
_space_group_symop_operation_xyz
'x, y, z'
'-x, -y, z'
'y, -x, -z'
'-y, x, -z'
'x+1/2, y+1/2, z+1/2'
'-x+1/2, -y+1/2, z+1/2'
'y+1/2, -x+1/2, -z+1/2'
'-y+1/2, x+1/2, -z+1/2'

loop_
_atom_site_label
_atom_site_type_symbol
_atom_site_fract_x
_atom_site_fract_y
_atom_site_fract_z
_atom_site_U_iso_or_equiv
_atom_site_adp_type
_atom_site_occupancy
_atom_site_site_symmetry_order
_atom_site_calc_flag
_atom_site_refinement_flags_posn
O1 O 0.22703(17) 0.89268(14) 0.3054(2) 0.0445(7) Uani 1 1 d .
O2 O 0.39980(18) 0.89160(17) 0.0496(3) 0.0672(11) Uani 1 1 d .
O3 O 0.43997(13) 0.60559(13) 0.1169(2) 0.0404(7) Uani 1 1 d .
O4 O 0.26071(13) 0.43434(13) 0.1688(2) 0.0363(6) Uani 1 1 d .
N1 N 0.31955(16) 0.90638(15) 0.1850(3) 0.0337(7) Uani 1 1 d .
N2 N 0.35985(15) 0.51165(14) 0.1574(3) 0.0292(6) Uani 1 1 d .
C1 C 0.3534(2) 0.9720(2) 0.2322(4) 0.0463(11) Uani 1 1 d .
H1A H 0.318194 1.011629 0.233152 0.069 Uiso 1 1 calc GR
H1B H 0.395739 0.986469 0.192287 0.069 Uiso 1 1 calc GR
H1C H 0.368303 0.960820 0.302093 0.069 Uiso 1 1 calc GR
C2 C 0.34562(19) 0.87260(19) 0.0970(4) 0.0373(9) Uani 1 1 d .
C3 C 0.29458(18) 0.80858(17) 0.0708(3) 0.0295(7) Uani 1 1 d .
H3 H 0.268268 0.820224 0.006309 0.035 Uiso 1 1 calc R
C4 C 0.33801(18) 0.73651(17) 0.0549(3) 0.0312(8) Uani 1 1 d .
H4A H 0.365568 0.738736 -0.009672 0.037 Uiso 1 1 calc R
H4B H 0.372675 0.729525 0.111536 0.037 Uiso 1 1 calc R
C5 C 0.28354(17) 0.67275(17) 0.0516(3) 0.0285(7) Uani 1 1 d .
H5 H 0.251135 0.682540 -0.007799 0.034 Uiso 1 1 calc R
C6 C 0.32002(18) 0.59663(17) 0.0296(3) 0.0289(7) Uani 1 1 d .
H6 H 0.339961 0.596762 -0.041187 0.035 Uiso 1 1 calc R
C7 C 0.38129(17) 0.57547(17) 0.1050(3) 0.0295(7) Uani 1 1 d .
C8 C 0.40650(18) 0.47265(19) 0.2313(3) 0.0365(8) Uani 1 1 d .
H8A H 0.379596 0.431976 0.260529 0.055 Uiso 1 1 calc GR
H8B H 0.421029 0.505782 0.285881 0.055 Uiso 1 1 calc GR
H8C H 0.449657 0.454475 0.196396 0.055 Uiso 1 1 calc GR
C9 C 0.29137(18) 0.48675(17) 0.1279(3) 0.0299(8) Uani 1 1 d .
C10 C 0.26308(18) 0.53350(17) 0.0394(3) 0.0307(8) Uani 1 1 d .
H10 H 0.262993 0.504289 -0.024693 0.037 Uiso 1 1 calc R
C11 C 0.18413(18) 0.55944(18) 0.0633(4) 0.0370(9) Uani 1 1 d .
H11A H 0.162947 0.582034 0.001832 0.044 Uiso 1 1 calc R
H11B H 0.153905 0.517265 0.081959 0.044 Uiso 1 1 calc R
C12 C 0.18407(17) 0.61450(17) 0.1516(3) 0.0306(8) Uani 1 1 d .
C13 C 0.12792(18) 0.60232(19) 0.2355(4) 0.0435(11) Uani 1 1 d .
H13A H 0.137532 0.556155 0.269541 0.065 Uiso 1 1 calc GR
H13B H 0.079447 0.601319 0.205389 0.065 Uiso 1 1 calc GR
H13C H 0.130830 0.641701 0.285281 0.065 Uiso 1 1 calc GR
C14 C 0.23334(17) 0.66939(17) 0.1462(3) 0.0267(7) Uani 1 1 d .
C15 C 0.23920(16) 0.73306(16) 0.2230(3) 0.0245(7) Uani 1 1 d .
H15 H 0.195569 0.732221 0.268018 0.029 Uiso 1 1 calc R
C16 C 0.30562(17) 0.72648(16) 0.2891(3) 0.0259(7) Uani 1 1 d .
C17 C 0.35950(17) 0.72097(16) 0.3425(3) 0.0274(7) Uani 1 1 d .
C18 C 0.42229(16) 0.71174(16) 0.4097(3) 0.0263(7) Uani 1 1 d .
C19 C 0.42744(18) 0.75172(19) 0.5013(3) 0.0331(8) Uani 1 1 d .
H19 H 0.391399 0.786364 0.517699 0.040 Uiso 1 1 calc R
C20 C 0.4865(2) 0.7402(2) 0.5689(3) 0.0413(9) Uani 1 1 d .
H20 H 0.489794 0.767323 0.630031 0.050 Uiso 1 1 calc R
C21 C 0.54004(18) 0.6886(2) 0.5454(3) 0.0365(8) Uani 1 1 d .
H21 H 0.579050 0.680699 0.591046 0.044 Uiso 1 1 calc R
C22 C 0.53564(18) 0.64868(18) 0.4539(3) 0.0342(8) Uani 1 1 d .
H22 H 0.571724 0.613928 0.438101 0.041 Uiso 1 1 calc R
C23 C 0.47750(17) 0.66042(18) 0.3857(3) 0.0316(8) Uani 1 1 d .
H23 H 0.475179 0.634063 0.323745 0.038 Uiso 1 1 calc R
C24 C 0.23866(16) 0.80641(16) 0.1602(3) 0.0264(7) Uani 1 1 d .
H24 H 0.189098 0.813962 0.131519 0.032 Uiso 1 1 calc R
C25 C 0.25836(18) 0.87219(17) 0.2274(3) 0.0303(7) Uani 1 1 d .

loop_
_atom_site_aniso_label
_atom_site_aniso_U_11
_atom_site_aniso_U_22
_atom_site_aniso_U_33
_atom_site_aniso_U_23
_atom_site_aniso_U_13
_atom_site_aniso_U_12
O1 0.0625(16) 0.0361(12) 0.0350(17) -0.0067(13) 0.0110(15) 0.0018(12)
O2 0.0651(19) 0.0488(16) 0.088(3) -0.0155(19) 0.040(2) -0.0201(14)
O3 0.0291(11) 0.0358(12) 0.0564(19) 0.0084(13) -0.0043(12) 0.0018(9)
O4 0.0402(12) 0.0309(11) 0.0378(16) -0.0001(12) -0.0018(12) -0.0050(9)
N1 0.0356(14) 0.0257(12) 0.0396(19) -0.0021(14) -0.0015(14) 0.0005(10)
N2 0.0297(13) 0.0279(12) 0.0302(17) 0.0029(13) -0.0006(13) 0.0051(10)
C1 0.046(2) 0.0342(17) 0.059(3) -0.007(2) -0.008(2) -0.0020(14)
C2 0.0340(17) 0.0306(15) 0.047(3) -0.0001(18) 0.0071(18) -0.0004(13)
C3 0.0351(16) 0.0265(14) 0.027(2) 0.0020(14) 0.0013(15) 0.0035(12)
C4 0.0315(15) 0.0293(15) 0.033(2) 0.0007(16) 0.0046(15) 0.0028(12)
C5 0.0302(15) 0.0276(14) 0.028(2) -0.0023(15) -0.0008(14) 0.0034(11)
C6 0.0327(16) 0.0282(15) 0.0259(19) -0.0002(14) 0.0018(15) 0.0046(12)
C7 0.0305(16) 0.0253(14) 0.033(2) 0.0019(15) 0.0037(15) 0.0050(12)
C8 0.0343(16) 0.0335(16) 0.042(2) 0.0052(17) -0.0037(17) 0.0037(12)
C9 0.0308(15) 0.0251(15) 0.034(2) -0.0061(15) 0.0019(15) 0.0045(12)
C10 0.0354(17) 0.0266(15) 0.030(2) -0.0067(16) -0.0047(16) 0.0032(12)
C11 0.0299(16) 0.0290(15) 0.052(3) -0.0065(17) -0.0104(17) 0.0000(12)
C12 0.0232(13) 0.0290(14) 0.040(2) -0.0005(15) -0.0041(15) 0.0053(11)
C13 0.0329(16) 0.0276(15) 0.070(3) 0.0070(19) 0.012(2) -0.0008(12)
C14 0.0251(13) 0.0281(14) 0.0268(19) -0.0011(15) -0.0022(14) 0.0059(10)
C15 0.0238(13) 0.0234(13) 0.0264(19) 0.0004(14) -0.0003(14) 0.0025(10)
C16 0.0287(15) 0.0243(13) 0.0246(19) 0.0009(14) 0.0001(14) -0.0001(10)
C17 0.0308(15) 0.0262(13) 0.0251(19) 0.0015(14) 0.0026(15) 0.0001(11)
C18 0.0261(14) 0.0261(14) 0.027(2) 0.0048(14) -0.0009(14) -0.0028(11)
C19 0.0295(15) 0.0377(17) 0.032(2) -0.0031(16) 0.0016(16) 0.0044(12)
C20 0.044(2) 0.050(2) 0.029(2) -0.0063(18) -0.0074(18) -0.0019(16)
C21 0.0275(15) 0.0474(19) 0.035(2) 0.0087(19) -0.0035(16) -0.0005(13)
C22 0.0277(15) 0.0339(16) 0.041(2) 0.0041(17) 0.0050(16) 0.0032(12)
C23 0.0279(15) 0.0313(15) 0.036(2) -0.0022(16) 0.0007(15) -0.0014(12)
C24 0.0260(14) 0.0274(14) 0.0258(19) -0.0005(14) -0.0005(15) 0.0053(11)
C25 0.0358(16) 0.0256(14) 0.030(2) -0.0006(15) -0.0041(16) 0.0076(12)

loop_
_atom_type_symbol
_atom_type_description
_atom_type_scat_dispersion_real
_atom_type_scat_dispersion_imag
_atom_type_scat_source
C C 0.0181 0.0091 'International Tables Vol C Tables 4.2.6.8 and 6.1.1.4'
H H 0.0000 0.0000 'International Tables Vol C Tables 4.2.6.8 and 6.1.1.4'
N N 0.0311 0.0180 'International Tables Vol C Tables 4.2.6.8 and 6.1.1.4'
O O 0.0492 0.0322 'International Tables Vol C Tables 4.2.6.8 and 6.1.1.4'

loop_
_citation_id
_citation_doi
_citation_year
1 10.1039/C9SC03976G 2019

loop_
_exptl_crystal_face_index_h
_exptl_crystal_face_index_k
_exptl_crystal_face_index_l
_exptl_crystal_face_perp_dist
-1 -12 0 0.0185
1 12 0 0.0185
0 2 -8 0.1361
0 -2 8 0.1361
-11 2 -1 0.0167
11 -2 1 0.0167

loop_
_geom_angle_atom_site_label_1
_geom_angle_atom_site_label_2
_geom_angle_atom_site_label_3
_geom_angle
C2 N1 C1 124.0(3)
C2 N1 C25 113.7(3)
C25 N1 C1 122.3(3)
C7 N2 C8 123.8(3)
C9 N2 C7 113.0(3)
C9 N2 C8 123.1(3)
N1 C1 H1A 109.5
N1 C1 H1B 109.5
N1 C1 H1C 109.5
H1A C1 H1B 109.5
H1A C1 H1C 109.5
H1B C1 H1C 109.5
O2 C2 N1 124.8(4)
O2 C2 C3 127.0(4)
N1 C2 C3 108.3(3)
C2 C3 H3 108.6
C2 C3 C4 111.5(3)
C2 C3 C24 104.8(3)
C4 C3 H3 108.6
C24 C3 H3 108.6
C24 C3 C4 114.6(3)
C3 C4 H4A 110.0
C3 C4 H4B 110.0
H4A C4 H4B 108.4
C5 C4 C3 108.5(3)
C5 C4 H4A 110.0
C5 C4 H4B 110.0
C4 C5 H5 105.8
C4 C5 C6 113.8(3)
C4 C5 C14 113.4(3)
C6 C5 H5 105.8
C14 C5 H5 105.8
C14 C5 C6 111.4(3)
C5 C6 H6 108.9
C7 C6 C5 114.7(3)
C7 C6 H6 108.9
C7 C6 C10 104.4(3)
C10 C6 C5 111.0(3)
C10 C6 H6 108.9
O3 C7 N2 124.1(3)
O3 C7 C6 127.6(3)
N2 C7 C6 108.3(3)
N2 C8 H8A 109.5
N2 C8 H8B 109.5
N2 C8 H8C 109.5
H8A C8 H8B 109.5
H8A C8 H8C 109.5
H8B C8 H8C 109.5
O4 C9 N2 123.3(3)
O4 C9 C10 127.4(3)
N2 C9 C10 109.3(3)
C6 C10 H10 109.4
C9 C10 C6 104.5(3)
C9 C10 H10 109.4
C9 C10 C11 109.7(3)
C11 C10 C6 114.3(3)
C11 C10 H10 109.4
C10 C11 H11A 109.5
C10 C11 H11B 109.5
H11A C11 H11B 108.1
C12 C11 C10 110.7(3)
C12 C11 H11A 109.5
C12 C11 H11B 109.5
C13 C12 C11 116.4(3)
C14 C12 C11 116.8(3)
C14 C12 C13 126.8(4)
C12 C13 H13A 109.5
C12 C13 H13B 109.5
C12 C13 H13C 109.5
H13A C13 H13B 109.5
H13A C13 H13C 109.5
H13B C13 H13C 109.5
C5 C14 C15 116.6(3)
C12 C14 C5 118.1(3)
C12 C14 C15 125.2(3)
C14 C15 H15 108.4
C14 C15 C24 108.0(3)
C16 C15 C14 111.7(3)
C16 C15 H15 108.4
C16 C15 C24 111.9(2)
C24 C15 H15 108.4
C17 C16 C15 179.8(4)
C16 C17 C18 177.2(4)
C19 C18 C17 120.2(3)
C19 C18 C23 119.1(3)
C23 C18 C17 120.6(3)
C18 C19 H19 119.9
C18 C19 C20 120.2(3)
C20 C19 H19 119.9
C19 C20 H20 119.8
C21 C20 C19 120.3(4)
C21 C20 H20 119.8
C20 C21 H21 120.0
C20 C21 C22 120.0(4)
C22 C21 H21 120.0
C21 C22 H22 120.0
C21 C22 C23 120.1(3)
C23 C22 H22 120.0
C18 C23 H23 119.8
C22 C23 C18 120.3(4)
C22 C23 H23 119.8
C3 C24 C15 114.0(2)
C3 C24 H24 108.7
C15 C24 H24 108.7
C25 C24 C3 104.6(3)
C25 C24 C15 112.0(3)
C25 C24 H24 108.7
O1 C25 N1 124.4(3)
O1 C25 C24 127.1(3)
N1 C25 C24 108.5(3)

loop_
_geom_bond_atom_site_label_1
_geom_bond_atom_site_label_2
_geom_bond_distance
O1 C25 1.211(5)
O2 C2 1.205(5)
O3 C7 1.205(4)
O4 C9 1.219(4)
N1 C1 1.469(4)
N1 C2 1.372(5)
N1 C25 1.381(5)
N2 C7 1.393(4)
N2 C8 1.455(4)
N2 C9 1.373(4)
C1 H1A 0.9600
C1 H1B 0.9600
C1 H1C 0.9600
C2 C3 1.521(4)
C3 H3 0.9800
C3 C4 1.538(4)
C3 C24 1.532(5)
C4 H4A 0.9700
C4 H4B 0.9700
C4 C5 1.520(4)
C5 H5 0.9800
C5 C6 1.555(4)
C5 C14 1.520(5)
C6 H6 0.9800
C6 C7 1.523(5)
C6 C10 1.545(4)
C8 H8A 0.9600
C8 H8B 0.9600
C8 H8C 0.9600
C9 C10 1.508(5)
C10 H10 0.9800
C10 C11 1.537(4)
C11 H11A 0.9700
C11 H11B 0.9700
C11 C12 1.512(5)
C12 C13 1.499(5)
C12 C14 1.338(5)
C13 H13A 0.9600
C13 H13B 0.9600
C13 H13C 0.9600
C14 C15 1.522(5)
C15 H15 0.9800
C15 C16 1.478(4)
C15 C24 1.555(4)
C16 C17 1.197(5)
C17 C18 1.439(5)
C18 C19 1.386(5)
C18 C23 1.400(5)
C19 H19 0.9300
C19 C20 1.394(5)
C20 H20 0.9300
C20 C21 1.380(5)
C21 H21 0.9300
C21 C22 1.383(6)
C22 H22 0.9300
C22 C23 1.387(5)
C23 H23 0.9300
C24 H24 0.9800
C24 C25 1.515(5)

loop_
_exptl_oxdiff_crystal_face_indexfrac_h
_exptl_oxdiff_crystal_face_indexfrac_k
_exptl_oxdiff_crystal_face_indexfrac_l
_exptl_oxdiff_crystal_face_x
_exptl_oxdiff_crystal_face_y
_exptl_oxdiff_crystal_face_z
-1.0014 -11.9998 0.0150 -1.0226 0.0207 0.0376
1.0014 11.9998 -0.0150 1.0226 -0.0207 -0.0376
0.0144 1.9862 -7.9999 0.2050 -0.0337 0.9508
-0.0144 -1.9862 7.9999 -0.2050 0.0337 -0.9508
-11.0031 1.9954 -0.9949 0.0760 -0.9504 0.0992
11.0031 -1.9954 0.9949 -0.0760 0.9504 -0.0992
